data_8100535
loop_
_publ_author_name
'Rossollin, Val\'erie'
'Lokshin, Vladimir'
'Samat, Andr\'e'
'P\`epe, G\'erard'

_publ_section_title
;
Crystal structure of (4-phenyl-1-p-tolylbut-1-en-3-ynyl)-4-methylbenzoate, 
C~25~H~20~O~2~
;
_journal_issue 1
_journal_name_full 'Zeitschrift f\"ur Kristallographie - New Crystal Structures'
_journal_page_first 57
_journal_page_last 58
_journal_volume 217
_journal_year 2002
_chemical_formula_structural 'C25 H20 O2'
_chemical_formula_sum 'C25 H20 O2'
_chemical_formula_weight 352.41
_space_group_IT_number 14
_symmetry_cell_setting monoclinic
_symmetry_space_group_name_Hall '-P 2ybc'
_symmetry_space_group_name_H-M 'P 1 21/c 1'
_cell_angle_alpha 90.00
_cell_angle_beta 90.37(1)
_cell_angle_gamma 90.00
_cell_formula_units_Z 4
_cell_length_a 10.709(1)
_cell_length_b 10.663(1)
_cell_length_c 17.478(2)
_cell_measurement_temperature 293(2)
_cell_volume 1995.8(3)
_diffrn_ambient_temperature 293(2)
_exptl_crystal_density_diffrn 1.173
_cod_depositor_comments
;
The following automatic conversions were performed:
'_symmetry_cell_setting' value 'Monoclinic' changed to 'monoclinic'
according to '/home/saulius/struct/CIF-dictionaries/cif_core.dic'
dictionary named 'cif_core.dic' version 2.4.1 from 2010-06-29.

Automatic conversion script
Id: cif_fix_enum 1527 2010-12-29 10:47:43Z saulius 
;
_cod_original_sg_symbol_H-M 'P 21/c'
_cod_database_code 8100535

loop_
_symmetry_equiv_pos_as_xyz
'x, y, z'
'-x, y+1/2, -z+1/2'
'-x, -y, -z'
'x, -y-1/2, z-1/2'

loop_
_atom_site_label
_atom_site_type_symbol
_atom_site_fract_x
_atom_site_fract_y
_atom_site_fract_z
_atom_site_U_iso_or_equiv
_atom_site_adp_type
_atom_site_occupancy
_atom_site_symmetry_multiplicity
_atom_site_calc_flag
_atom_site_refinement_flags
_atom_site_disorder_assembly
_atom_site_disorder_group
C1 C 0.1940(5) 0.0153(4) 0.5604(3) 0.0622(12) Uani 1 4 d . . .
C2 C 0.3085(5) 0.0690(5) 0.5491(3) 0.0731(14) Uani 1 4 d . . .
C3 C 0.3471(5) 0.1722(5) 0.5915(3) 0.0719(14) Uani 1 4 d . . .
C4 C 0.2663(5) 0.2170(5) 0.6447(3) 0.0708(14) Uani 1 4 d . . .
C5 C 0.1501(5) 0.1663(4) 0.6560(3) 0.0626(12) Uani 1 4 d . . .
C6 C 0.1127(4) 0.0624(4) 0.6138(2) 0.0522(11) Uani 1 4 d . . .
C7 C 0.4740(5) 0.2292(6) 0.5799(4) 0.111(2) Uani 1 4 d . . .
H18 H 0.4976 0.2203 0.5273 0.104 Uiso 1 4 calc R . .
H19 H 0.5339 0.1873 0.6120 0.104 Uiso 1 4 calc R . .
H20 H 0.4714 0.3166 0.5930 0.104 Uiso 1 4 calc R . .
C8 C -0.0111(5) 0.0066(4) 0.6251(2) 0.0544(11) Uani 1 4 d . . .
C9 C -0.1104(5) 0.0564(4) 0.6583(3) 0.0605(12) Uani 1 4 d . . .
C10 C -0.2258(5) -0.0093(5) 0.6666(3) 0.0688(13) Uani 1 4 d . . .
C11 C -0.3198(5) -0.0673(5) 0.6721(3) 0.0748(14) Uani 1 4 d . . .
C12 C -0.4313(5) -0.1387(6) 0.6768(3) 0.0760(15) Uani 1 4 d . . .
C13 C -0.5388(7) -0.0909(6) 0.7048(4) 0.100(2) Uani 1 4 d . . .
C14 C -0.6446(7) -0.1602(11) 0.7099(5) 0.129(3) Uani 1 4 d . . .
C15 C -0.6455(9) -0.2785(12) 0.6849(6) 0.136(4) Uani 1 4 d . . .
C16 C -0.5423(9) -0.3285(7) 0.6569(5) 0.126(3) Uani 1 4 d . . .
C17 C -0.4339(6) -0.2600(8) 0.6508(4) 0.109(2) Uani 1 4 d . . .
O18 O -0.0270(3) -0.1136(2) 0.59299(15) 0.0591(8) Uani 1 4 d . . .
C19 C -0.0129(4) -0.2122(4) 0.6412(3) 0.0527(11) Uani 1 4 d . . .
O20 O 0.0321(3) -0.2008(3) 0.70391(17) 0.0672(9) Uani 1 4 d . . .
C21 C -0.0606(4) -0.3297(4) 0.6081(2) 0.0486(10) Uani 1 4 d . . .
C22 C -0.1228(4) -0.3342(4) 0.5387(2) 0.0612(12) Uani 1 4 d . . .
C23 C -0.1706(4) -0.4462(4) 0.5122(3) 0.0659(13) Uani 1 4 d . . .
C24 C -0.1588(4) -0.5546(4) 0.5532(3) 0.0600(12) Uani 1 4 d . . .
C25 C -0.0958(5) -0.5493(4) 0.6218(3) 0.0725(14) Uani 1 4 d . . .
C26 C -0.0472(5) -0.4394(4) 0.6490(2) 0.0645(13) Uani 1 4 d . . .
C27 C -0.2095(5) -0.6764(5) 0.5235(3) 0.0853(16) Uani 1 4 d . . .
H15 H -0.2615 -0.7142 0.5616 0.079 Uiso 1 4 calc R . .
H16 H -0.1416 -0.7318 0.5118 0.079 Uiso 1 4 calc R . .
H17 H -0.2579 -0.6612 0.4780 0.079 Uiso 1 4 calc R . .
H1 H -0.1310 -0.2570 0.5106 0.063 Uiso 1 4 d . . .
H2 H -0.0020 -0.4380 0.6966 0.058 Uiso 1 4 d . . .
H3 H 0.0934 0.2035 0.6935 0.061 Uiso 1 4 d . . .
H4 H 0.2887 0.2897 0.6744 0.065 Uiso 1 4 d . . .
H5 H 0.1679 -0.0559 0.5318 0.062 Uiso 1 4 d . . .
H6 H -0.2120 -0.4490 0.4629 0.067 Uiso 1 4 d . . .
H7 H -0.1070 0.1401 0.6784 0.057 Uiso 1 4 d . . .
H8 H -0.0850 -0.6240 0.6532 0.071 Uiso 1 4 d . . .
H9 H 0.3646 0.0344 0.5122 0.080 Uiso 1 4 d . . .
H10 H -0.5360 -0.0140 0.7241 0.050 Uiso 1 4 d . . .
H11 H -0.7100 -0.1240 0.7254 0.050 Uiso 1 4 d . . .
H12 H -0.7080 -0.3330 0.6932 0.050 Uiso 1 4 d . . .
H13 H -0.5230 -0.4010 0.6328 0.050 Uiso 1 4 d . . .
H14 H -0.3600 -0.2950 0.6427 0.050 Uiso 1 4 d . . .

loop_
_atom_site_aniso_label
_atom_site_aniso_U_11
_atom_site_aniso_U_22
_atom_site_aniso_U_33
_atom_site_aniso_U_23
_atom_site_aniso_U_13
_atom_site_aniso_U_12
C1 0.080(4) 0.044(3) 0.063(3) -0.004(2) -0.009(3) -0.003(3)
C2 0.074(4) 0.068(3) 0.077(3) 0.005(3) 0.000(3) 0.005(3)
C3 0.073(3) 0.075(4) 0.067(3) 0.007(3) -0.009(3) -0.018(3)
C4 0.089(4) 0.065(3) 0.059(3) -0.002(3) -0.014(3) -0.026(3)
C5 0.081(3) 0.053(3) 0.054(3) -0.009(2) -0.005(2) -0.011(3)
C6 0.071(3) 0.042(2) 0.044(2) 0.003(2) -0.010(2) -0.002(2)
C7 0.095(4) 0.115(5) 0.123(5) 0.008(4) -0.010(4) -0.023(4)
C8 0.080(3) 0.037(2) 0.047(2) 0.002(2) -0.014(2) -0.006(2)
C9 0.077(3) 0.045(3) 0.059(3) -0.001(2) -0.009(3) 0.001(3)
C10 0.075(4) 0.062(3) 0.069(3) 0.002(3) -0.010(3) 0.005(3)
C11 0.073(4) 0.083(4) 0.069(3) 0.007(3) -0.015(3) -0.002(3)
C12 0.061(4) 0.101(5) 0.066(3) 0.016(3) -0.009(3) -0.011(3)
C13 0.075(4) 0.128(5) 0.097(5) 0.023(4) -0.006(4) -0.006(4)
C14 0.068(5) 0.206(9) 0.111(6) 0.051(7) -0.008(4) 0.010(6)
C15 0.096(6) 0.182(9) 0.129(7) 0.062(7) -0.025(5) -0.055(8)
C16 0.124(6) 0.118(6) 0.134(6) -0.008(5) -0.020(5) -0.024(6)
C17 0.078(4) 0.120(6) 0.127(6) 0.000(5) -0.019(4) -0.015(4)
O18 0.088(2) 0.0402(16) 0.0485(17) 0.0017(14) -0.0139(15) -0.0093(15)
C19 0.060(3) 0.048(3) 0.051(3) 0.003(2) -0.005(2) -0.004(2)
O20 0.089(2) 0.055(2) 0.0567(19) 0.0030(16) -0.0232(17) -0.0053(17)
C21 0.055(3) 0.046(3) 0.044(2) -0.002(2) -0.003(2) -0.002(2)
C22 0.076(3) 0.048(3) 0.059(3) 0.007(2) -0.015(2) -0.008(2)
C23 0.079(3) 0.058(3) 0.060(3) -0.006(2) -0.025(2) -0.014(3)
C24 0.064(3) 0.044(3) 0.073(3) -0.002(2) 0.004(2) -0.011(2)
C25 0.106(4) 0.046(3) 0.065(3) 0.007(2) -0.012(3) 0.000(3)
C26 0.092(4) 0.047(3) 0.054(3) 0.001(2) -0.017(3) 0.001(3)
C27 0.094(4) 0.067(3) 0.095(4) -0.006(3) -0.001(3) -0.023(3)

loop_
_geom_bond_atom_site_label_1
_geom_bond_atom_site_label_2
_geom_bond_distance
_geom_bond_site_symmetry_2
_geom_bond_publ_flag
C1 C2 1.369(6) . ?
C1 C6 1.375(6) . ?
C2 C3 1.388(7) . ?
C3 C4 1.361(7) . ?
C3 C7 1.504(7) . ?
C4 C5 1.372(6) . ?
C5 C6 1.389(6) . ?
C6 C8 1.467(6) . ?
C8 C9 1.326(6) . ?
C8 O18 1.410(5) . ?
C9 C10 1.428(7) . ?
C10 C11 1.187(7) . ?
C11 C12 1.419(7) . ?
C12 C13 1.353(8) . ?
C12 C17 1.371(8) . ?
C13 C14 1.356(10) . ?
C14 C15 1.334(11) . ?
C15 C16 1.324(11) . ?
C16 C17 1.377(10) . ?
O18 C19 1.356(5) . ?
C19 O20 1.200(5) . ?
C19 C21 1.470(6) . ?
C21 C26 1.378(6) . ?
C21 C22 1.381(6) . ?
C22 C23 1.378(6) . ?
C23 C24 1.365(6) . ?
C24 C25 1.373(6) . ?
C24 C27 1.500(6) . ?
C25 C26 1.367(6) . ?

loop_
_cod_related_entry_id
_cod_related_entry_database
_cod_related_entry_code
1 ChemSpider 21183698
